data_4513476
loop_
_publ_author_name
'Bhattacharya, Biswajit'
'Maity, Dilip Kumar'
'Mondal, Rajarshi'
'Colacio, Enrique'
'Ghoshal, Debajyoti'

_publ_section_title
;
 Two Series of Isostructural Coordination Polymers with Isomeric
 Benzenedicarboxylates and Different Azine Based N,N&#x2032;-Donor
 Ligands: Syntheses, Characterization and Magnetic Properties
;
_journal_issue 9
_journal_name_full 'Crystal Growth &amp; Design'
_journal_page_first 4427
_journal_paper_doi 10.1021/acs.cgd.5b00741
_journal_volume 15
_journal_year 2015
_chemical_formula_sum 'C22 H18 Fe N4 O4'
_chemical_formula_weight 458.25
_chemical_name_systematic
;
 ?
;
_space_group_IT_number 14
_symmetry_cell_setting monoclinic
_symmetry_space_group_name_Hall '-P 2ybc'
_symmetry_space_group_name_H-M 'P 1 21/c 1'
_atom_sites_solution_hydrogens geom
_atom_sites_solution_primary direct
_atom_sites_solution_secondary difmap
_audit_creation_method SHELXL-97
_cell_angle_alpha 90.00
_cell_angle_beta 91.749(2)
_cell_angle_gamma 90.00
_cell_formula_units_Z 4
_cell_length_a 7.6123(3)
_cell_length_b 13.5665(5)
_cell_length_c 19.6056(8)
_cell_measurement_reflns_used 250
_cell_measurement_temperature 298(2)
_cell_measurement_theta_max 27.5
_cell_measurement_theta_min 1.8
_cell_volume 2023.77(14)
_computing_cell_refinement 'SMART APEX II'
_computing_data_collection 'SMART APEX II (Bruker,2010)'
_computing_data_reduction 'SAINT (Bruker,2000)'
_computing_molecular_graphics 'Ortep-3v2 for windows (Farrugia, 1997)'
_computing_publication_material 'PLATON (Spek, 2008)'
_computing_structure_refinement 'SHELXL-97 (Sheldrick, 2008)'
_computing_structure_solution 'SHELXS-97 (Sheldrick, 2008)'
_diffrn_ambient_temperature 298(2)
_diffrn_measured_fraction_theta_full 0.998
_diffrn_measured_fraction_theta_max 0.998
_diffrn_measurement_device_type 'CCD area detector'
_diffrn_measurement_method 'phi and omega scans'
_diffrn_radiation_monochromator graphite
_diffrn_radiation_source 'fine-focus sealed tube'
_diffrn_radiation_type MoK\a
_diffrn_radiation_wavelength 0.71073
_diffrn_reflns_av_R_equivalents 0.0765
_diffrn_reflns_av_sigmaI/netI 0.0428
_diffrn_reflns_limit_h_max 9
_diffrn_reflns_limit_h_min -9
_diffrn_reflns_limit_k_max 17
_diffrn_reflns_limit_k_min -16
_diffrn_reflns_limit_l_max 25
_diffrn_reflns_limit_l_min -25
_diffrn_reflns_number 32933
_diffrn_reflns_theta_full 27.54
_diffrn_reflns_theta_max 27.54
_diffrn_reflns_theta_min 1.83
_exptl_absorpt_coefficient_mu 0.783
_exptl_absorpt_correction_T_max 0.9736
_exptl_absorpt_correction_T_min 0.8762
_exptl_absorpt_correction_type multi-scan
_exptl_absorpt_process_details
;
'XPREP' - A PROGRAM DATA PREPARATION & RECIPROCAL 
SPACE EXPLORATION,
Bruker Analytical X-ray Systems, 1997
;
_exptl_crystal_colour Brown
_exptl_crystal_density_diffrn 1.504
_exptl_crystal_density_method 'not measured'
_exptl_crystal_description Parallelopiped
_exptl_crystal_F_000 944
_exptl_crystal_size_max 0.20
_exptl_crystal_size_mid 0.10
_exptl_crystal_size_min 0.10
_refine_diff_density_max 0.344
_refine_diff_density_min -0.386
_refine_diff_density_rms 0.060
_refine_ls_extinction_method none
_refine_ls_goodness_of_fit_ref 1.016
_refine_ls_hydrogen_treatment noref
_refine_ls_matrix_type full
_refine_ls_number_parameters 280
_refine_ls_number_reflns 4660
_refine_ls_number_restraints 0
_refine_ls_restrained_S_all 1.016
_refine_ls_R_factor_all 0.0562
_refine_ls_R_factor_gt 0.0380
_refine_ls_shift/su_max 0.001
_refine_ls_shift/su_mean 0.000
_refine_ls_structure_factor_coef Fsqd
_refine_ls_weighting_details 'calc w=1/[\s^2^(Fo^2^)+(0.0504P)^2^+0.5870P] where P=(Fo^2^+2Fc^2^)/3'
_refine_ls_weighting_scheme calc
_refine_ls_wR_factor_gt 0.0923
_refine_ls_wR_factor_ref 0.1011
_reflns_number_gt 3621
_reflns_number_total 4660
_reflns_threshold_expression >2\s(I)
_cod_data_source_file cg5b00741_si_001.cif
_cod_data_source_block DG5
_cod_depositor_comments
;
The following automatic conversions were performed:
'__computing_data_collection' tag replaced with
'_computing_data_collection' tag.

Automatic conversion script
Id: cif_correct_tags 3376 2015-05-07 07:48:27Z andrius 

The following automatic conversions were performed:

'_symmetry_cell_setting' value 'Monoclinic' changed to 'monoclinic'
according to
/usr/data/users/saulius/crontab/automatic-downloads/rss-feeds/ACS/lib/dictionaries/cif_core.dic
dictionary named 'cif_core.dic' version 2.4.2 from 2011-04-26.

Automatic conversion script
Id: cif_fix_values 3271 2015-04-21 07:52:19Z andrius 

 Adding full bibliography for 4513472--4513478.cif.
;
_cod_original_sg_symbol_H-M P21/c
_cod_database_code 4513476

loop_
_symmetry_equiv_pos_as_xyz
'x, y, z'
'-x, y+1/2, -z+1/2'
'-x, -y, -z'
'x, -y-1/2, z-1/2'

loop_
_atom_site_label
_atom_site_type_symbol
_atom_site_fract_x
_atom_site_fract_y
_atom_site_fract_z
_atom_site_U_iso_or_equiv
_atom_site_adp_type
_atom_site_occupancy
_atom_site_symmetry_multiplicity
_atom_site_calc_flag
_atom_site_refinement_flags
C1 C 0.3450(3) 0.60237(14) 0.04365(10) 0.0272(4) Uani 1 1 d .
C2 C 0.3401(3) 0.67034(14) 0.10366(10) 0.0276(4) Uani 1 1 d .
C3 C 0.2847(3) 0.63543(16) 0.16589(10) 0.0343(5) Uani 1 1 d .
H3 H 0.2413 0.5716 0.1692 0.041 Uiso 1 1 calc R
C4 C 0.2939(3) 0.69501(17) 0.22283(11) 0.0372(5) Uani 1 1 d .
H4 H 0.2517 0.6724 0.2640 0.045 Uiso 1 1 calc R
C5 C 0.3657(3) 0.78861(15) 0.21882(10) 0.0308(4) Uani 1 1 d .
C6 C 0.4201(3) 0.82413(15) 0.15680(11) 0.0347(5) Uani 1 1 d .
H6 H 0.4681 0.8870 0.1539 0.042 Uiso 1 1 calc R
C7 C 0.4029(3) 0.76569(15) 0.09901(10) 0.0333(5) Uani 1 1 d .
H7 H 0.4337 0.7907 0.0569 0.040 Uiso 1 1 calc R
C8 C 0.3928(3) 0.84804(16) 0.28258(11) 0.0344(5) Uani 1 1 d .
C9 C 0.7972(3) 0.60370(17) 0.07482(11) 0.0399(5) Uani 1 1 d .
H9 H 0.8022 0.5746 0.0320 0.048 Uiso 1 1 calc R
C10 C 0.8701(3) 0.69609(17) 0.08375(11) 0.0395(5) Uani 1 1 d .
H10 H 0.9229 0.7274 0.0474 0.047 Uiso 1 1 calc R
C11 C 0.8650(3) 0.74230(15) 0.14647(11) 0.0318(4) Uani 1 1 d .
C12 C 0.7904(3) 0.68958(16) 0.19860(11) 0.0358(5) Uani 1 1 d .
H12 H 0.7873 0.7163 0.2422 0.043 Uiso 1 1 calc R
C13 C 0.7205(3) 0.59715(16) 0.18581(11) 0.0365(5) Uani 1 1 d .
H13 H 0.6713 0.5632 0.2217 0.044 Uiso 1 1 calc R
C14 C 0.9352(3) 0.84329(16) 0.15629(12) 0.0361(5) Uani 1 1 d .
C15 C 0.9397(3) 0.88970(18) 0.22591(13) 0.0484(6) Uani 1 1 d .
H15A H 0.9889 0.9547 0.2232 0.073 Uiso 1 1 calc R
H15B H 1.0108 0.8503 0.2566 0.073 Uiso 1 1 calc R
H15C H 0.8225 0.8938 0.2424 0.073 Uiso 1 1 calc R
C16 C 1.0019(3) 1.05404(17) 0.09076(12) 0.0390(5) Uani 1 1 d .
C17 C 0.8126(3) 1.0630(2) 0.06969(17) 0.0607(8) Uani 1 1 d .
H17A H 0.7575 0.9994 0.0720 0.091 Uiso 1 1 calc R
H17B H 0.8029 1.0874 0.0238 0.091 Uiso 1 1 calc R
H17C H 0.7555 1.1078 0.0997 0.091 Uiso 1 1 calc R
C18 C 1.1176(3) 1.14198(16) 0.09162(11) 0.0363(5) Uani 1 1 d .
C19 C 1.0539(3) 1.23746(17) 0.09724(11) 0.0393(5) Uani 1 1 d .
H19 H 0.9340 1.2490 0.1004 0.047 Uiso 1 1 calc R
C20 C 1.1720(3) 1.31522(16) 0.09799(11) 0.0366(5) Uani 1 1 d .
H20 H 1.1276 1.3787 0.1025 0.044 Uiso 1 1 calc R
C21 C 1.4032(3) 1.21273(17) 0.08661(14) 0.0453(6) Uani 1 1 d .
H21 H 1.5234 1.2035 0.0823 0.054 Uiso 1 1 calc R
C22 C 1.2981(3) 1.13115(17) 0.08628(14) 0.0478(6) Uani 1 1 d .
H22 H 1.3471 1.0687 0.0825 0.057 Uiso 1 1 calc R
N1 N 0.7199(2) 0.55391(13) 0.12430(9) 0.0327(4) Uani 1 1 d .
N2 N 0.9876(3) 0.88611(14) 0.10254(10) 0.0408(5) Uani 1 1 d .
N3 N 1.0773(3) 0.97373(15) 0.10859(11) 0.0458(5) Uani 1 1 d .
N4 N 1.3443(2) 1.30497(12) 0.09274(9) 0.0336(4) Uani 1 1 d .
O1 O 0.35847(19) 0.51111(10) 0.05621(7) 0.0328(3) Uani 1 1 d .
O2 O 0.3391(2) 0.63782(10) -0.01514(7) 0.0352(3) Uani 1 1 d .
O3 O 0.3059(2) 0.82577(12) 0.33429(7) 0.0405(4) Uani 1 1 d .
O4 O 0.5051(2) 0.91584(11) 0.28474(8) 0.0401(4) Uani 1 1 d .
Fe1 Fe 0.54749(4) 0.42473(2) 0.101294(14) 0.02747(10) Uani 1 1 d .

loop_
_atom_site_aniso_label
_atom_site_aniso_U_11
_atom_site_aniso_U_22
_atom_site_aniso_U_33
_atom_site_aniso_U_23
_atom_site_aniso_U_13
_atom_site_aniso_U_12
C1 0.0310(10) 0.0234(10) 0.0271(10) -0.0028(8) -0.0008(8) 0.0005(8)
C2 0.0339(10) 0.0247(10) 0.0241(10) -0.0038(7) -0.0017(8) 0.0043(8)
C3 0.0474(13) 0.0266(10) 0.0292(11) -0.0037(8) 0.0049(9) -0.0036(9)
C4 0.0478(13) 0.0393(12) 0.0248(11) -0.0036(9) 0.0078(9) -0.0012(10)
C5 0.0346(11) 0.0304(11) 0.0273(10) -0.0077(8) -0.0009(8) 0.0054(9)
C6 0.0472(13) 0.0232(10) 0.0335(12) -0.0039(8) -0.0018(9) 0.0005(9)
C7 0.0484(13) 0.0258(10) 0.0257(10) 0.0014(8) 0.0007(9) -0.0001(9)
C8 0.0370(11) 0.0339(11) 0.0318(11) -0.0102(9) -0.0061(9) 0.0121(9)
C9 0.0520(13) 0.0368(12) 0.0307(12) -0.0035(9) 0.0004(10) -0.0121(11)
C10 0.0506(13) 0.0353(12) 0.0326(12) 0.0022(9) 0.0031(10) -0.0158(10)
C11 0.0305(10) 0.0298(11) 0.0348(11) 0.0003(9) -0.0041(8) -0.0044(9)
C12 0.0422(12) 0.0345(12) 0.0307(11) -0.0036(9) -0.0001(9) -0.0088(10)
C13 0.0452(13) 0.0321(11) 0.0324(12) 0.0037(9) 0.0026(9) -0.0087(10)
C14 0.0331(11) 0.0287(11) 0.0463(13) -0.0027(9) -0.0022(10) -0.0042(9)
C15 0.0573(15) 0.0380(13) 0.0498(15) -0.0079(11) -0.0009(12) -0.0139(12)
C16 0.0398(12) 0.0332(12) 0.0442(13) -0.0012(10) 0.0026(10) -0.0052(10)
C17 0.0440(14) 0.0490(16) 0.088(2) 0.0029(14) -0.0067(14) -0.0087(12)
C18 0.0418(12) 0.0292(11) 0.0379(12) 0.0013(9) 0.0029(9) -0.0027(9)
C19 0.0401(12) 0.0339(12) 0.0443(13) 0.0016(10) 0.0061(10) 0.0001(10)
C20 0.0474(13) 0.0252(11) 0.0376(12) -0.0001(9) 0.0053(10) 0.0023(9)
C21 0.0358(12) 0.0285(12) 0.0718(17) -0.0005(11) 0.0012(11) -0.0015(10)
C22 0.0412(13) 0.0243(11) 0.0779(18) -0.0005(11) 0.0020(12) -0.0001(10)
N1 0.0391(10) 0.0270(9) 0.0319(10) 0.0016(7) -0.0019(7) -0.0079(8)
N2 0.0440(10) 0.0269(9) 0.0513(12) 0.0014(8) -0.0005(9) -0.0114(9)
N3 0.0453(11) 0.0293(11) 0.0625(14) 0.0038(9) -0.0022(10) -0.0118(9)
N4 0.0408(10) 0.0231(9) 0.0368(10) 0.0003(7) -0.0002(8) -0.0020(8)
O1 0.0453(8) 0.0207(7) 0.0321(8) -0.0033(6) -0.0047(6) 0.0011(6)
O2 0.0542(9) 0.0287(8) 0.0225(7) -0.0021(6) 0.0008(6) 0.0025(7)
O3 0.0449(9) 0.0477(10) 0.0290(8) -0.0123(7) 0.0014(7) 0.0027(7)
O4 0.0482(9) 0.0344(9) 0.0374(9) -0.0128(7) -0.0030(7) 0.0013(7)
Fe1 0.03862(18) 0.02103(16) 0.02260(16) 0.00221(11) -0.00181(11) -0.00319(12)

loop_
_atom_type_symbol
_atom_type_description
_atom_type_scat_dispersion_real
_atom_type_scat_dispersion_imag
_atom_type_scat_source
C C 0.0033 0.0016 'International Tables Vol C Tables 4.2.6.8 and 6.1.1.4'
H H 0.0000 0.0000 'International Tables Vol C Tables 4.2.6.8 and 6.1.1.4'
N N 0.0061 0.0033 'International Tables Vol C Tables 4.2.6.8 and 6.1.1.4'
O O 0.0106 0.0060 'International Tables Vol C Tables 4.2.6.8 and 6.1.1.4'
Fe Fe 0.3463 0.8444 'International Tables Vol C Tables 4.2.6.8 and 6.1.1.4'

loop_
_geom_angle_atom_site_label_1
_geom_angle_atom_site_label_2
_geom_angle_atom_site_label_3
_geom_angle
_geom_angle_site_symmetry_1
_geom_angle_site_symmetry_3
O2 C1 O1 123.83(18) . .
O2 C1 C2 119.18(17) . .
O1 C1 C2 116.97(17) . .
C7 C2 C3 119.51(18) . .
C7 C2 C1 120.50(18) . .
C3 C2 C1 119.81(18) . .
C4 C3 C2 120.2(2) . .
C3 C4 C5 120.1(2) . .
C6 C5 C4 119.90(18) . .
C6 C5 C8 120.63(19) . .
C4 C5 C8 119.4(2) . .
C5 C6 C7 119.7(2) . .
C2 C7 C6 120.37(19) . .
O4 C8 O3 121.38(19) . .
O4 C8 C5 119.9(2) . .
O3 C8 C5 118.6(2) . .
N1 C9 C10 123.6(2) . .
C9 C10 C11 120.2(2) . .
C10 C11 C12 116.50(19) . .
C10 C11 C14 121.0(2) . .
C12 C11 C14 122.5(2) . .
C13 C12 C11 120.0(2) . .
N1 C13 C12 123.4(2) . .
N2 C14 C11 115.7(2) . .
N2 C14 C15 124.0(2) . .
C11 C14 C15 120.3(2) . .
N3 C16 C18 115.0(2) . .
N3 C16 C17 124.6(2) . .
C18 C16 C17 120.4(2) . .
C22 C18 C19 117.0(2) . .
C22 C18 C16 120.2(2) . .
C19 C18 C16 122.9(2) . .
C20 C19 C18 118.9(2) . .
N4 C20 C19 124.2(2) . .
N4 C21 C22 124.1(2) . .
C21 C22 C18 119.7(2) . .
C9 N1 C13 116.30(18) . .
C9 N1 Fe1 121.43(14) . .
C13 N1 Fe1 120.81(14) . .
C14 N2 N3 119.26(19) . .
C16 N3 N2 119.8(2) . .
C20 N4 C21 116.16(19) . .
C20 N4 Fe1 126.79(14) . 1_665
C21 N4 Fe1 116.86(15) . 1_665
C1 O1 Fe1 134.37(13) . .
C1 O2 Fe1 125.66(13) . 3_665
C8 O3 Fe1 92.70(13) . 2_655
C8 O4 Fe1 86.11(13) . 2_655
O1 Fe1 O2 100.71(6) . 3_665
O1 Fe1 O3 165.56(6) . 2_645
O2 Fe1 O3 90.07(6) 3_665 2_645
O1 Fe1 N1 92.25(6) . .
O2 Fe1 N1 103.10(6) 3_665 .
O3 Fe1 N1 94.63(6) 2_645 .
O1 Fe1 N4 84.72(6) . 1_445
O2 Fe1 N4 86.95(6) 3_665 1_445
O3 Fe1 N4 86.32(6) 2_645 1_445
N1 Fe1 N4 169.89(7) . 1_445
O1 Fe1 O4 108.19(6) . 2_645
O2 Fe1 O4 148.64(6) 3_665 2_645
O3 Fe1 O4 59.50(6) 2_645 2_645
N1 Fe1 O4 87.89(6) . 2_645
N4 Fe1 O4 83.92(6) 1_445 2_645

loop_
_geom_bond_atom_site_label_1
_geom_bond_atom_site_label_2
_geom_bond_distance
_geom_bond_site_symmetry_2
C1 O2 1.248(2) .
C1 O1 1.266(2) .
C1 C2 1.496(3) .
C2 C7 1.383(3) .
C2 C3 1.386(3) .
C3 C4 1.378(3) .
C4 C5 1.386(3) .
C5 C6 1.383(3) .
C5 C8 1.497(3) .
C6 C7 1.386(3) .
C8 O4 1.256(3) .
C8 O3 1.264(3) .
C9 N1 1.333(3) .
C9 C10 1.380(3) .
C10 C11 1.382(3) .
C11 C12 1.384(3) .
C11 C14 1.481(3) .
C12 C13 1.382(3) .
C13 N1 1.341(3) .
C14 N2 1.278(3) .
C14 C15 1.503(3) .
C16 N3 1.275(3) .
C16 C18 1.483(3) .
C16 C17 1.492(3) .
C18 C22 1.389(3) .
C18 C19 1.389(3) .
C19 C20 1.386(3) .
C20 N4 1.326(3) .
C21 N4 1.336(3) .
C21 C22 1.366(3) .
N1 Fe1 2.2273(17) .
N2 N3 1.374(3) .
N4 Fe1 2.2460(17) 1_665
O1 Fe1 2.0365(14) .
O2 Fe1 2.0995(14) 3_665
O3 Fe1 2.1348(15) 2_655
O4 Fe1 2.2851(16) 2_655
Fe1 O2 2.0995(14) 3_665
Fe1 O3 2.1348(15) 2_645
Fe1 N4 2.2460(17) 1_445
Fe1 O4 2.2851(16) 2_645
